data_4025508
loop_
_publ_author_name
'Lynsey J. Cotterill'
'Ross W. Harrington'
'William Clegg'
'Michael J. Hall'

_publ_section_title
;
 Thermal 1,3-Trityl Migrations in Diels-Alder Domino Reactions of
 1-Trityl-4-vinyl-1H-imidazoles
;
_journal_name_full 'Journal of Organic Chemistry'
_journal_page_first 4604
_journal_page_last 4607
_journal_paper_doi 10.1021/jo100416c
_journal_volume 75
_journal_year 2010
_chemical_formula_moiety 'C24 H20 N2'
_chemical_formula_sum 'C24 H20 N2'
_chemical_formula_weight 336.42
_chemical_name_systematic
;
 ?
;
_space_group_IT_number 4
_symmetry_cell_setting monoclinic
_symmetry_space_group_name_Hall 'P 2yb'
_symmetry_space_group_name_H-M 'P 1 21 1'
_atom_sites_solution_hydrogens geom
_atom_sites_solution_primary direct
_atom_sites_solution_secondary difmap
_audit_creation_method SHELXL-97
_cell_angle_alpha 90.00
_cell_angle_beta 98.399(6)
_cell_angle_gamma 90.00
_cell_formula_units_Z 2
_cell_length_a 7.2450(4)
_cell_length_b 10.7383(7)
_cell_length_c 11.5383(6)
_cell_measurement_reflns_used 3901
_cell_measurement_temperature 150(2)
_cell_measurement_theta_max 28.4117
_cell_measurement_theta_min 2.8332
_cell_volume 888.04(9)
_computing_cell_refinement
;
'Tue Dec 15 06:52:45 2009'
;
_computing_data_collection
;
'Tue Dec 15 06:52:45 2009'
;
_computing_data_reduction
;
'Tue Dec 15 06:52:45 2009'
;
_computing_molecular_graphics 'Bruker SHELXTL'
_computing_publication_material 'Bruker SHELXTL and local programs'
_computing_structure_refinement 'Bruker SHELXTL'
_computing_structure_solution 'Bruker SHELXTL'
_diffrn_ambient_temperature 150(2)
_diffrn_detector_area_resol_mean 10.3968
_diffrn_measured_fraction_theta_full 0.987
_diffrn_measured_fraction_theta_max 0.857
_diffrn_measurement_device_type 'Xcalibur, Atlas, Gemini ultra'
_diffrn_measurement_method 'thick-slice \w scans'
_diffrn_radiation_monochromator graphite
_diffrn_radiation_source 'sealed tube with Enhance optics'
_diffrn_radiation_type MoK\a
_diffrn_radiation_wavelength 0.71073
_diffrn_reflns_av_R_equivalents 0.0531
_diffrn_reflns_av_sigmaI/netI 0.0576
_diffrn_reflns_limit_h_max 9
_diffrn_reflns_limit_h_min -9
_diffrn_reflns_limit_k_max 13
_diffrn_reflns_limit_k_min -13
_diffrn_reflns_limit_l_max 15
_diffrn_reflns_limit_l_min -14
_diffrn_reflns_number 6989
_diffrn_reflns_theta_full 26.00
_diffrn_reflns_theta_max 28.49
_diffrn_reflns_theta_min 2.84
_exptl_absorpt_coefficient_mu 0.074
_exptl_absorpt_correction_T_max 0.9927
_exptl_absorpt_correction_T_min 0.9890
_exptl_absorpt_correction_type multi-scan
_exptl_absorpt_process_details
;
'Tue Dec 15 06:52:45 2009'
;
_exptl_crystal_colour colourless
_exptl_crystal_density_diffrn 1.258
_exptl_crystal_density_method 'not measured'
_exptl_crystal_description block
_exptl_crystal_F_000 356
_exptl_crystal_size_max 0.15
_exptl_crystal_size_mid 0.10
_exptl_crystal_size_min 0.10
_refine_diff_density_max 0.325
_refine_diff_density_min -0.227
_refine_diff_density_rms 0.063
_refine_ls_abs_structure_details 'Flack H D (1983), Acta Cryst. A39, 876-881'
_refine_ls_abs_structure_Flack 0(5)
_refine_ls_extinction_method none
_refine_ls_goodness_of_fit_ref 1.063
_refine_ls_hydrogen_treatment constr
_refine_ls_matrix_type full
_refine_ls_number_parameters 235
_refine_ls_number_reflns 3192
_refine_ls_number_restraints 1
_refine_ls_restrained_S_all 1.063
_refine_ls_R_factor_all 0.0690
_refine_ls_R_factor_gt 0.0557
_refine_ls_shift/su_max 0.000
_refine_ls_shift/su_mean 0.000
_refine_ls_structure_factor_coef Fsqd
_refine_ls_weighting_details 'calc w=1/[\s^2^(Fo^2^)+(0.1008P)^2^+0.0000P] where P=(Fo^2^+2Fc^2^)/3'
_refine_ls_weighting_scheme calc
_refine_ls_wR_factor_gt 0.1571
_refine_ls_wR_factor_ref 0.1610
_reflns_number_gt 2532
_reflns_number_total 3192
_reflns_threshold_expression I>2\s(I)
_cod_data_source_file jo100416c_si_002.cif
_cod_data_source_block mjh17
_cod_database_code 4025508

loop_
_symmetry_equiv_pos_as_xyz
'x, y, z'
'-x, y+1/2, -z'

loop_
_atom_site_label
_atom_site_type_symbol
_atom_site_fract_x
_atom_site_fract_y
_atom_site_fract_z
_atom_site_U_iso_or_equiv
_atom_site_adp_type
_atom_site_occupancy
_atom_site_symmetry_multiplicity
_atom_site_calc_flag
_atom_site_refinement_flags
_atom_site_disorder_assembly
_atom_site_disorder_group
N1 N 0.3834(4) -0.0983(3) -0.0123(2) 0.0339(7) Uani 1 1 d . . .
N2 N 0.2908(3) -0.0546(3) 0.1593(2) 0.0264(6) Uani 1 1 d . . .
C1 C 0.6973(5) 0.0180(4) -0.1079(4) 0.0504(11) Uani 1 1 d . . .
H1A H 0.6369 -0.0497 -0.1507 0.076 Uiso 1 1 calc R . .
H1B H 0.7971 0.0600 -0.1363 0.076 Uiso 1 1 calc R . .
C2 C 0.6428(4) 0.0537(4) -0.0093(3) 0.0372(9) Uani 1 1 d . . .
H2A H 0.7065 0.1218 0.0311 0.045 Uiso 1 1 calc R . .
C3 C 0.4922(4) -0.0035(3) 0.0423(3) 0.0297(8) Uani 1 1 d . . .
C4 C 0.4382(4) 0.0236(3) 0.1480(3) 0.0291(7) Uani 1 1 d . . .
H4A H 0.4915 0.0843 0.2029 0.035 Uiso 1 1 calc R . .
C5 C 0.2662(4) -0.1249(3) 0.0606(3) 0.0317(8) Uani 1 1 d . . .
H5A H 0.1730 -0.1874 0.0457 0.038 Uiso 1 1 calc R . .
C6 C 0.1923(4) -0.0619(3) 0.2633(2) 0.0248(7) Uani 1 1 d . . .
C7 C 0.3473(4) -0.0723(3) 0.3705(2) 0.0238(7) Uani 1 1 d . . .
C8 C 0.3488(4) -0.0035(3) 0.4705(3) 0.0301(7) Uani 1 1 d . . .
H8A H 0.2518 0.0551 0.4751 0.036 Uiso 1 1 calc R . .
C9 C 0.4894(4) -0.0175(4) 0.5657(3) 0.0350(8) Uani 1 1 d . . .
H9A H 0.4881 0.0310 0.6344 0.042 Uiso 1 1 calc R . .
C10 C 0.6318(5) -0.1030(3) 0.5593(3) 0.0364(8) Uani 1 1 d . . .
H10A H 0.7270 -0.1144 0.6243 0.044 Uiso 1 1 calc R . .
C11 C 0.6342(4) -0.1709(3) 0.4588(3) 0.0344(8) Uani 1 1 d . . .
H11A H 0.7320 -0.2287 0.4538 0.041 Uiso 1 1 calc R . .
C12 C 0.4947(4) -0.1554(3) 0.3649(3) 0.0297(7) Uani 1 1 d . . .
H12A H 0.4986 -0.2019 0.2953 0.036 Uiso 1 1 calc R . .
C13 C 0.0703(4) 0.0556(3) 0.2702(3) 0.0247(7) Uani 1 1 d . . .
C14 C 0.0838(4) 0.1618(3) 0.2048(3) 0.0303(7) Uani 1 1 d . . .
H14A H 0.1720 0.1649 0.1515 0.036 Uiso 1 1 calc R . .
C15 C -0.0301(5) 0.2647(3) 0.2156(3) 0.0383(8) Uani 1 1 d . . .
H15A H -0.0175 0.3380 0.1712 0.046 Uiso 1 1 calc R . .
C16 C -0.1619(5) 0.2596(3) 0.2915(3) 0.0380(9) Uani 1 1 d . . .
H16A H -0.2409 0.3288 0.2989 0.046 Uiso 1 1 calc R . .
C17 C -0.1770(4) 0.1529(4) 0.3559(3) 0.0363(8) Uani 1 1 d . . .
H17A H -0.2675 0.1490 0.4076 0.044 Uiso 1 1 calc R . .
C18 C -0.0630(4) 0.0518(3) 0.3467(3) 0.0292(7) Uani 1 1 d . . .
H18A H -0.0747 -0.0207 0.3923 0.035 Uiso 1 1 calc R . .
C19 C 0.0634(4) -0.1770(3) 0.2509(3) 0.0249(7) Uani 1 1 d . . .
C20 C -0.0918(4) -0.1761(3) 0.1640(3) 0.0296(7) Uani 1 1 d . . .
H20A H -0.1163 -0.1048 0.1154 0.035 Uiso 1 1 calc R . .
C21 C -0.2110(4) -0.2775(3) 0.1474(3) 0.0310(8) Uani 1 1 d . . .
H21A H -0.3150 -0.2760 0.0868 0.037 Uiso 1 1 calc R . .
C22 C -0.1789(4) -0.3794(3) 0.2179(3) 0.0325(8) Uani 1 1 d . . .
H22A H -0.2592 -0.4496 0.2055 0.039 Uiso 1 1 calc R . .
C23 C -0.0291(4) -0.3806(3) 0.3077(3) 0.0303(8) Uani 1 1 d . . .
H23A H -0.0091 -0.4505 0.3586 0.036 Uiso 1 1 calc R . .
C24 C 0.0917(4) -0.2795(3) 0.3233(3) 0.0265(7) Uani 1 1 d . . .
H24A H 0.1949 -0.2809 0.3844 0.032 Uiso 1 1 calc R . .

loop_
_atom_site_aniso_label
_atom_site_aniso_U_11
_atom_site_aniso_U_22
_atom_site_aniso_U_33
_atom_site_aniso_U_23
_atom_site_aniso_U_13
_atom_site_aniso_U_12
N1 0.0364(15) 0.0376(17) 0.0288(14) -0.0020(12) 0.0080(13) -0.0033(13)
N2 0.0246(12) 0.0272(15) 0.0284(13) -0.0013(12) 0.0072(11) -0.0049(11)
C1 0.0383(19) 0.065(3) 0.050(2) 0.021(2) 0.0154(18) 0.003(2)
C2 0.0256(16) 0.046(2) 0.041(2) 0.0112(17) 0.0082(15) 0.0022(16)
C3 0.0229(14) 0.0309(18) 0.0338(17) 0.0123(14) -0.0012(14) 0.0025(14)
C4 0.0251(15) 0.0342(19) 0.0269(15) -0.0013(14) 0.0001(13) -0.0021(14)
C5 0.0314(16) 0.033(2) 0.0310(16) -0.0044(15) 0.0056(14) -0.0051(15)
C6 0.0209(14) 0.0277(16) 0.0255(14) -0.0015(14) 0.0025(12) -0.0018(13)
C7 0.0217(14) 0.0253(17) 0.0241(14) 0.0028(13) 0.0021(12) -0.0049(12)
C8 0.0245(15) 0.0314(18) 0.0334(17) -0.0009(15) 0.0008(14) 0.0001(14)
C9 0.0342(17) 0.042(2) 0.0285(16) -0.0059(15) 0.0027(15) -0.0042(16)
C10 0.0249(16) 0.046(2) 0.0352(17) 0.0100(17) -0.0061(14) -0.0050(15)
C11 0.0226(15) 0.0326(19) 0.0475(19) 0.0108(17) 0.0038(14) 0.0003(14)
C12 0.0269(16) 0.0308(19) 0.0309(16) 0.0025(14) 0.0030(14) -0.0010(14)
C13 0.0199(14) 0.0261(17) 0.0260(15) -0.0025(13) -0.0033(12) -0.0016(13)
C14 0.0273(16) 0.0331(19) 0.0293(16) -0.0029(14) -0.0007(14) -0.0036(14)
C15 0.0406(19) 0.0297(19) 0.0419(18) -0.0012(16) -0.0030(17) 0.0041(16)
C16 0.0322(18) 0.035(2) 0.044(2) -0.0060(17) -0.0021(16) 0.0092(15)
C17 0.0262(16) 0.043(2) 0.0395(18) -0.0073(17) 0.0039(15) 0.0030(16)
C18 0.0246(15) 0.0316(18) 0.0314(16) -0.0022(15) 0.0040(13) -0.0035(14)
C19 0.0213(14) 0.0266(17) 0.0280(15) -0.0027(13) 0.0074(13) 0.0017(13)
C20 0.0264(15) 0.0262(18) 0.0361(17) 0.0037(15) 0.0045(14) 0.0001(14)
C21 0.0218(15) 0.0356(19) 0.0343(17) -0.0086(15) -0.0007(13) -0.0015(14)
C22 0.0258(16) 0.0284(18) 0.0442(19) -0.0073(15) 0.0081(15) -0.0059(14)
C23 0.0322(17) 0.0264(18) 0.0346(17) 0.0037(14) 0.0125(15) 0.0009(15)
C24 0.0244(14) 0.0325(18) 0.0235(14) 0.0018(13) 0.0062(12) 0.0009(14)

loop_
_atom_type_symbol
_atom_type_description
_atom_type_scat_dispersion_real
_atom_type_scat_dispersion_imag
_atom_type_scat_source
C C 0.0033 0.0016 'International Tables Vol C Tables 4.2.6.8 and 6.1.1.4'
H H 0.0000 0.0000 'International Tables Vol C Tables 4.2.6.8 and 6.1.1.4'
N N 0.0061 0.0033 'International Tables Vol C Tables 4.2.6.8 and 6.1.1.4'

loop_
_geom_angle_atom_site_label_1
_geom_angle_atom_site_label_2
_geom_angle_atom_site_label_3
_geom_angle
_geom_angle_site_symmetry_1
_geom_angle_site_symmetry_3
_geom_angle_publ_flag
C3 N1 C5 104.3(3) . . ?
C4 N2 C5 105.5(3) . . ?
C4 N2 C6 125.3(2) . . ?
C5 N2 C6 129.0(3) . . ?
H1A C1 H1B 120.0 . . ?
H1A C1 C2 120.0 . . ?
H1B C1 C2 120.0 . . ?
C1 C2 H2A 117.6 . . ?
C1 C2 C3 124.7(4) . . ?
H2A C2 C3 117.6 . . ?
N1 C3 C2 122.5(3) . . ?
N1 C3 C4 110.2(3) . . ?
C2 C3 C4 127.3(3) . . ?
N2 C4 C3 106.3(3) . . ?
N2 C4 H4A 126.8 . . ?
C3 C4 H4A 126.8 . . ?
N1 C5 N2 113.6(3) . . ?
N1 C5 H5A 123.2 . . ?
N2 C5 H5A 123.2 . . ?
N2 C6 C7 105.7(2) . . ?
N2 C6 C13 110.1(3) . . ?
N2 C6 C19 108.8(2) . . ?
C7 C6 C13 111.8(2) . . ?
C7 C6 C19 112.0(2) . . ?
C13 C6 C19 108.4(2) . . ?
C6 C7 C8 123.3(3) . . ?
C6 C7 C12 118.6(3) . . ?
C8 C7 C12 118.1(3) . . ?
C7 C8 H8A 119.3 . . ?
C7 C8 C9 121.4(3) . . ?
H8A C8 C9 119.3 . . ?
C8 C9 H9A 120.2 . . ?
C8 C9 C10 119.5(3) . . ?
H9A C9 C10 120.2 . . ?
C9 C10 H10A 120.1 . . ?
C9 C10 C11 119.8(3) . . ?
H10A C10 C11 120.1 . . ?
C10 C11 H11A 120.0 . . ?
C10 C11 C12 120.1(3) . . ?
H11A C11 C12 120.0 . . ?
C7 C12 C11 121.1(3) . . ?
C7 C12 H12A 119.4 . . ?
C11 C12 H12A 119.4 . . ?
C6 C13 C14 124.0(3) . . ?
C6 C13 C18 117.3(3) . . ?
C14 C13 C18 118.7(3) . . ?
C13 C14 H14A 119.5 . . ?
C13 C14 C15 121.1(3) . . ?
H14A C14 C15 119.5 . . ?
C14 C15 H15A 120.2 . . ?
C14 C15 C16 119.7(3) . . ?
H15A C15 C16 120.2 . . ?
C15 C16 H16A 120.4 . . ?
C15 C16 C17 119.3(3) . . ?
H16A C16 C17 120.4 . . ?
C16 C17 H17A 119.4 . . ?
C16 C17 C18 121.2(3) . . ?
H17A C17 C18 119.4 . . ?
C13 C18 C17 120.1(3) . . ?
C13 C18 H18A 119.9 . . ?
C17 C18 H18A 119.9 . . ?
C6 C19 C20 118.3(3) . . ?
C6 C19 C24 123.3(3) . . ?
C20 C19 C24 118.4(3) . . ?
C19 C20 H20A 119.5 . . ?
C19 C20 C21 121.0(3) . . ?
H20A C20 C21 119.5 . . ?
C20 C21 H21A 120.0 . . ?
C20 C21 C22 120.0(3) . . ?
H21A C21 C22 120.0 . . ?
C21 C22 H22A 120.0 . . ?
C21 C22 C23 120.0(3) . . ?
H22A C22 C23 120.0 . . ?
C22 C23 H23A 120.1 . . ?
C22 C23 C24 119.9(3) . . ?
H23A C23 C24 120.1 . . ?
C19 C24 C23 120.7(3) . . ?
C19 C24 H24A 119.7 . . ?
C23 C24 H24A 119.7 . . ?

loop_
_geom_bond_atom_site_label_1
_geom_bond_atom_site_label_2
_geom_bond_distance
_geom_bond_site_symmetry_2
_geom_bond_publ_flag
N1 C3 1.382(4) . ?
N1 C5 1.311(4) . ?
N2 C4 1.380(4) . ?
N2 C5 1.356(4) . ?
N2 C6 1.486(4) . ?
C1 H1A 0.950 . ?
C1 H1B 0.950 . ?
C1 C2 1.314(6) . ?
C2 H2A 0.950 . ?
C2 C3 1.453(5) . ?
C3 C4 1.366(5) . ?
C4 H4A 0.950 . ?
C5 H5A 0.950 . ?
C6 C7 1.549(4) . ?
C6 C13 1.549(5) . ?
C6 C19 1.543(4) . ?
C7 C8 1.370(5) . ?
C7 C12 1.400(4) . ?
C8 H8A 0.950 . ?
C8 C9 1.393(4) . ?
C9 H9A 0.950 . ?
C9 C10 1.391(5) . ?
C10 H10A 0.950 . ?
C10 C11 1.372(5) . ?
C11 H11A 0.950 . ?
C11 C12 1.379(4) . ?
C12 H12A 0.950 . ?
C13 C14 1.379(5) . ?
C13 C18 1.400(4) . ?
C14 H14A 0.950 . ?
C14 C15 1.396(5) . ?
C15 H15A 0.950 . ?
C15 C16 1.388(5) . ?
C16 H16A 0.950 . ?
C16 C17 1.379(6) . ?
C17 H17A 0.950 . ?
C17 C18 1.377(5) . ?
C18 H18A 0.950 . ?
C19 C20 1.393(4) . ?
C19 C24 1.378(4) . ?
C20 H20A 0.950 . ?
C20 C21 1.386(4) . ?
C21 H21A 0.950 . ?
C21 C22 1.363(5) . ?
C22 H22A 0.950 . ?
C22 C23 1.387(4) . ?
C23 H23A 0.950 . ?
C23 C24 1.390(5) . ?
C24 H24A 0.950 . ?

loop_
_geom_torsion_atom_site_label_1
_geom_torsion_atom_site_label_2
_geom_torsion_atom_site_label_3
_geom_torsion_atom_site_label_4
_geom_torsion
_geom_torsion_site_symmetry_1
_geom_torsion_site_symmetry_2
_geom_torsion_site_symmetry_3
_geom_torsion_site_symmetry_4
_geom_torsion_publ_flag
C5 N1 C3 C2 179.6(3) . . . . ?
C5 N1 C3 C4 0.6(3) . . . . ?
C1 C2 C3 N1 -3.8(5) . . . . ?
C1 C2 C3 C4 175.0(4) . . . . ?
N1 C3 C4 N2 -0.8(3) . . . . ?
C2 C3 C4 N2 -179.7(3) . . . . ?
C5 N2 C4 C3 0.6(3) . . . . ?
C6 N2 C4 C3 177.2(3) . . . . ?
C3 N1 C5 N2 -0.2(4) . . . . ?
C4 N2 C5 N1 -0.3(4) . . . . ?
C6 N2 C5 N1 -176.7(3) . . . . ?
C4 N2 C6 C7 -48.7(4) . . . . ?
C4 N2 C6 C13 72.2(3) . . . . ?
C4 N2 C6 C19 -169.2(3) . . . . ?
C5 N2 C6 C7 127.1(3) . . . . ?
C5 N2 C6 C13 -112.1(3) . . . . ?
C5 N2 C6 C19 6.6(4) . . . . ?
N2 C6 C7 C8 134.0(3) . . . . ?
N2 C6 C7 C12 -45.5(4) . . . . ?
C13 C6 C7 C8 14.2(4) . . . . ?
C13 C6 C7 C12 -165.3(3) . . . . ?
C19 C6 C7 C8 -107.7(3) . . . . ?
C19 C6 C7 C12 72.9(3) . . . . ?
C6 C7 C8 C9 178.8(3) . . . . ?
C12 C7 C8 C9 -1.7(5) . . . . ?
C7 C8 C9 C10 0.1(5) . . . . ?
C8 C9 C10 C11 1.2(5) . . . . ?
C9 C10 C11 C12 -0.7(5) . . . . ?
C10 C11 C12 C7 -1.0(5) . . . . ?
C6 C7 C12 C11 -178.4(3) . . . . ?
C8 C7 C12 C11 2.2(5) . . . . ?
N2 C6 C13 C14 -13.0(4) . . . . ?
N2 C6 C13 C18 166.1(2) . . . . ?
C7 C6 C13 C14 104.2(3) . . . . ?
C7 C6 C13 C18 -76.7(3) . . . . ?
C19 C6 C13 C14 -131.9(3) . . . . ?
C19 C6 C13 C18 47.2(3) . . . . ?
C6 C13 C14 C15 -179.7(3) . . . . ?
C18 C13 C14 C15 1.2(4) . . . . ?
C13 C14 C15 C16 -1.4(5) . . . . ?
C14 C15 C16 C17 0.6(5) . . . . ?
C15 C16 C17 C18 0.3(5) . . . . ?
C16 C17 C18 C13 -0.5(5) . . . . ?
C6 C13 C18 C17 -179.4(3) . . . . ?
C14 C13 C18 C17 -0.2(4) . . . . ?
N2 C6 C19 C20 -68.7(3) . . . . ?
N2 C6 C19 C24 112.9(3) . . . . ?
C7 C6 C19 C20 174.7(3) . . . . ?
C7 C6 C19 C24 -3.6(4) . . . . ?
C13 C6 C19 C20 51.0(3) . . . . ?
C13 C6 C19 C24 -127.3(3) . . . . ?
C6 C19 C20 C21 179.0(3) . . . . ?
C24 C19 C20 C21 -2.6(5) . . . . ?
C19 C20 C21 C22 1.1(5) . . . . ?
C20 C21 C22 C23 1.2(5) . . . . ?
C21 C22 C23 C24 -2.1(5) . . . . ?
C6 C19 C24 C23 -180.0(3) . . . . ?
C20 C19 C24 C23 1.7(4) . . . . ?
C22 C23 C24 C19 0.6(5) . . . . ?

loop_
_cod_related_entry_id
_cod_related_entry_database
_cod_related_entry_code
1 ChemSpider 9477106
